data_1532131
loop_
_publ_author_name
'Ruiz, A.I.'
'Santrich-Badal, A.'
'Lopez, M.L.'
'Pico, C.'
'Veiga, M.L.'

_publ_section_title
;
 Structural characterization and physical properties of the system La1.33
 Lix Crx Ti2-x O6
;
_journal_name_full 'Journal of Solid State Chemistry'
_journal_page_first 130
_journal_page_last 136
_journal_volume 173
_journal_year 2003
_chemical_formula_sum 'Cr0.44 La1.33 Li0.44 O6 Ti1.56'
_chemical_name_systematic '(La1.33 Li0.44) (Cr0.44 Ti1.56) O6'
_space_group_IT_number 62
_symmetry_space_group_name_Hall '-P 2c 2ab'
_symmetry_space_group_name_H-M 'P b n m'
_cell_angle_alpha 90
_cell_angle_beta 90
_cell_angle_gamma 90
_cell_formula_units_Z 2
_cell_length_a 5.4937
_cell_length_b 5.4781
_cell_length_c 7.7562
_cell_volume 233.423
_citation_journal_id_ASTM JSSCBI
_cod_data_source_file Ruiz_JSSCBI_2003_1576.cif
_cod_data_source_block Cr0.44La1.33Li0.44O6Ti1.56
_cod_original_cell_volume 233.4231
_cod_original_sg_symbol_Hall '-P 2ac 2n (z,x,y)'
_cod_database_code 1532131

loop_
_symmetry_equiv_pos_as_xyz
x,y,z
x+1/2,-y+1/2,-z
-x+1/2,y+1/2,-z+1/2
-x,-y,z+1/2
-x,-y,-z
-x-1/2,y-1/2,z
x-1/2,-y-1/2,z-1/2
x,y,-z-1/2

loop_
_atom_site_label
_atom_site_type_symbol
_atom_site_fract_x
_atom_site_fract_y
_atom_site_fract_z
_atom_site_occupancy
_atom_site_U_iso_or_equiv
O2 O-2 0.7474 0.2523 -0.0233 1 0.0
O1 O-2 -0.0449 0.4889 0.25 1 0.0
Ti1 Ti+4 0 0.5 0 0.78 0.0
Cr1 Cr+3 0 0.5 0 0.22 0.0
Li1 Li+1 0.0001 -0.0009 0.25 0.22 0.0
La1 La+3 0.0001 -0.0009 0.25 0.667 0.0
